data_2018808
loop_
_publ_author_name
'Freire, Eleonora'
'Polla, Griselda'
'Baggio, Ricardo'

_publ_section_title
;
 Aripiprazole salts. III. Bis(aripiprazolium) oxalate--oxalic acid (1/1)
;
_journal_coeditor_code YF3023
_journal_issue 2
_journal_name_full 'Acta Crystallographica Section C'
_journal_page_first 186
_journal_page_last 190
_journal_paper_doi 10.1107/S0108270113001133
_journal_volume 69
_journal_year 2013
_chemical_formula_iupac '2C23 H28 Cl2 N3 O2 +, C2 O4 2-, C2 H2 O4'
_chemical_formula_moiety '2(C23 H28 Cl2 N3 O2 +), C2 O4 2-, C2 H2 O4'
_chemical_formula_sum 'C50 H58 Cl4 N6 O12'
_chemical_formula_weight 1076.82
_chemical_name_systematic
;
Bis(4-(2,3-dichlorophenyl)-1-{4-[(2-oxo-1,2,3,4-tetrahydroquinolin-7-
yl)oxy]butyl}piperazin-1-ium); oxalate; oxalic acid
;
_space_group_IT_number 2
_symmetry_cell_setting triclinic
_symmetry_space_group_name_Hall '-P 1'
_symmetry_space_group_name_H-M 'P -1'
_atom_sites_solution_hydrogens geom
_atom_sites_solution_primary direct
_atom_sites_solution_secondary difmap
_audit_creation_method SHELXL-97
_cell_angle_alpha 101.794(6)
_cell_angle_beta 95.410(7)
_cell_angle_gamma 109.767(8)
_cell_formula_units_Z 1
_cell_length_a 7.9609(7)
_cell_length_b 11.2732(9)
_cell_length_c 15.8323(11)
_cell_measurement_reflns_used 3032
_cell_measurement_temperature 294(2)
_cell_measurement_theta_max 29.12
_cell_measurement_theta_min 3.75
_cell_volume 1288.2(2)
_computing_cell_refinement 'CrysAlis PRO (Oxford Diffraction, 2009)'
_computing_data_collection 'CrysAlis PRO (Oxford Diffraction, 2009)'
_computing_data_reduction 'CrysAlis PRO (Oxford Diffraction, 2009)'
_computing_molecular_graphics 'SHELXTL (Sheldrick, 2008)'
_computing_publication_material 'SHELXL97 (Sheldrick, 2008) and PLATON (Spek, 2009)'
_computing_structure_refinement 'SHELXL97 (Sheldrick, 2008)'
_computing_structure_solution 'SHELXS97 (Sheldrick, 2008)'
_diffrn_ambient_temperature 294(2)
_diffrn_measured_fraction_theta_full 0.997
_diffrn_measured_fraction_theta_max 0.872
_diffrn_measurement_device_type 'Oxford Diffraction Gemini CCD S Ultra'
_diffrn_measurement_method '\w scans, thick slices'
_diffrn_radiation_monochromator graphite
_diffrn_radiation_source 'fine-focus sealed tube'
_diffrn_radiation_type MoK\a
_diffrn_radiation_wavelength 0.71073
_diffrn_reflns_av_R_equivalents 0.0579
_diffrn_reflns_av_sigmaI/netI 0.0505
_diffrn_reflns_limit_h_max 10
_diffrn_reflns_limit_h_min -10
_diffrn_reflns_limit_k_max 15
_diffrn_reflns_limit_k_min -15
_diffrn_reflns_limit_l_max 21
_diffrn_reflns_limit_l_min 0
_diffrn_reflns_number 16111
_diffrn_reflns_theta_full 26.00
_diffrn_reflns_theta_max 29.21
_diffrn_reflns_theta_min 3.71
_exptl_absorpt_coefficient_mu 0.297
_exptl_absorpt_correction_T_max 0.98
_exptl_absorpt_correction_T_min 0.95
_exptl_absorpt_correction_type multi-scan
_exptl_absorpt_process_details '(CrysAlis PRO; Oxford Diffraction, 2009)'
_exptl_crystal_colour colourless
_exptl_crystal_density_diffrn 1.388
_exptl_crystal_density_method 'not measured'
_exptl_crystal_description plate
_exptl_crystal_F_000 564
_exptl_crystal_size_max 0.60
_exptl_crystal_size_mid 0.15
_exptl_crystal_size_min 0.08
_refine_diff_density_max 0.315
_refine_diff_density_min -0.228
_refine_ls_extinction_method none
_refine_ls_goodness_of_fit_ref 1.036
_refine_ls_hydrogen_treatment mixed
_refine_ls_matrix_type full
_refine_ls_number_parameters 337
_refine_ls_number_reflns 6079
_refine_ls_number_restraints 3
_refine_ls_restrained_S_all 1.036
_refine_ls_R_factor_all 0.0942
_refine_ls_R_factor_gt 0.0574
_refine_ls_shift/su_max 0.001
_refine_ls_shift/su_mean 0.000
_refine_ls_structure_factor_coef Fsqd
_refine_ls_weighting_details 'calc w=1/[\s^2^(Fo^2^)+(0.0742P)^2^+0.0853P] where P=(Fo^2^+2Fc^2^)/3'
_refine_ls_weighting_scheme calc
_refine_ls_wR_factor_gt 0.1373
_refine_ls_wR_factor_ref 0.1599
_reflns_number_gt 3903
_reflns_number_total 6079
_reflns_threshold_expression I>2\s(I)
_cod_data_source_file yf3023.cif
_cod_data_source_block I
_cod_database_code 2018808
_cod_database_fobs_code 2018808

loop_
_symmetry_equiv_pos_as_xyz
'x, y, z'
'-x, -y, -z'

loop_
_atom_site_type_symbol
_atom_site_label
_atom_site_fract_x
_atom_site_fract_y
_atom_site_fract_z
_atom_site_U_iso_or_equiv
_atom_site_adp_type
_atom_site_calc_flag
_atom_site_refinement_flags
_atom_site_occupancy
_atom_site_symmetry_multiplicity
Cl Cl1 0.24705(8) 0.54881(6) 0.79059(5) 0.0672(2) Uani d . 1 1
Cl Cl2 0.30443(12) 0.80669(8) 0.92693(5) 0.0900(3) Uani d . 1 1
O O1 0.7228(2) -0.50763(17) -0.01832(12) 0.0692(5) Uani d . 1 1
O O2 0.4837(2) -0.01643(16) 0.21786(11) 0.0608(5) Uani d . 1 1
N N1 0.6067(2) 0.33562(15) 0.59188(10) 0.0342(4) Uani d D 1 1
H H1N 0.687(2) 0.3920(18) 0.5745(14) 0.052(7) Uiso d D 1 1
N N2 0.5850(2) 0.51519(16) 0.74493(11) 0.0403(4) Uani d . 1 1
N N3 0.6600(3) -0.35294(19) 0.07242(13) 0.0512(5) Uani d D 1 1
H H3N 0.5451(16) -0.390(3) 0.0532(18) 0.082(9) Uiso d D 1 1
C C1 0.4556(3) 0.3858(2) 0.59495(13) 0.0406(5) Uani d . 1 1
H H1B 0.3560 0.3270 0.6146 0.049 Uiso calc R 1 1
H H1C 0.4118 0.3896 0.5366 0.049 Uiso calc R 1 1
C C2 0.5193(3) 0.51949(19) 0.65630(13) 0.0408(5) Uani d . 1 1
H H2A 0.6161 0.5791 0.6356 0.049 Uiso calc R 1 1
H H2B 0.4201 0.5511 0.6575 0.049 Uiso calc R 1 1
C C3 0.7385(3) 0.4717(2) 0.74336(14) 0.0485(5) Uani d . 1 1
H H3A 0.7836 0.4700 0.8020 0.058 Uiso calc R 1 1
H H3B 0.8359 0.5320 0.7234 0.058 Uiso calc R 1 1
C C4 0.6791(3) 0.3365(2) 0.68233(14) 0.0470(5) Uani d . 1 1
H H4A 0.7815 0.3084 0.6811 0.056 Uiso calc R 1 1
H H4B 0.5862 0.2756 0.7042 0.056 Uiso calc R 1 1
C C5 0.6137(3) 0.6317(2) 0.80828(14) 0.0435(5) Uani d . 1 1
C C6 0.4646(3) 0.6587(2) 0.83523(14) 0.0478(5) Uani d . 1 1
C C7 0.4896(4) 0.7729(2) 0.89606(15) 0.0570(6) Uani d . 1 1
C C8 0.6596(4) 0.8628(3) 0.93203(17) 0.0690(8) Uani d . 1 1
H H8 0.6752 0.9393 0.9731 0.083 Uiso calc R 1 1
C C9 0.8076(4) 0.8375(3) 0.90613(18) 0.0720(8) Uani d . 1 1
H H9 0.9239 0.8978 0.9299 0.086 Uiso calc R 1 1
C C10 0.7856(3) 0.7247(2) 0.84598(16) 0.0586(6) Uani d . 1 1
H H10 0.8875 0.7098 0.8299 0.070 Uiso calc R 1 1
C C11 0.5517(3) 0.20455(18) 0.52984(13) 0.0394(5) Uani d . 1 1
H H11A 0.4421 0.1461 0.5430 0.047 Uiso calc R 1 1
H H11B 0.6464 0.1698 0.5382 0.047 Uiso calc R 1 1
C C12 0.5183(3) 0.20936(19) 0.43575(13) 0.0441(5) Uani d . 1 1
H H12A 0.6125 0.2846 0.4268 0.053 Uiso calc R 1 1
H H12B 0.4029 0.2192 0.4229 0.053 Uiso calc R 1 1
C C13 0.5163(3) 0.0868(2) 0.37300(14) 0.0506(6) Uani d . 1 1
H H13A 0.6230 0.0689 0.3914 0.061 Uiso calc R 1 1
H H13B 0.4101 0.0133 0.3748 0.061 Uiso calc R 1 1
C C14 0.5133(4) 0.1022(2) 0.28102(15) 0.0548(6) Uani d . 1 1
H H14A 0.4181 0.1340 0.2664 0.066 Uiso calc R 1 1
H H14B 0.6279 0.1669 0.2779 0.066 Uiso calc R 1 1
C C15 0.6264(3) -0.0600(2) 0.20975(15) 0.0501(5) Uani d . 1 1
C C16 0.5807(3) -0.1784(2) 0.14990(14) 0.0472(5) Uani d . 1 1
H H16 0.4620 -0.2221 0.1200 0.057 Uiso calc R 1 1
C C17 0.7105(3) -0.2324(2) 0.13404(14) 0.0456(5) Uani d . 1 1
C C18 0.8883(3) -0.1695(2) 0.17826(16) 0.0543(6) Uani d . 1 1
C C19 0.9316(3) -0.0503(3) 0.23817(18) 0.0665(7) Uani d . 1 1
H H19 1.0497 -0.0068 0.2688 0.080 Uiso calc R 1 1
C C20 0.8014(4) 0.0060(3) 0.25359(17) 0.0635(7) Uani d . 1 1
H H20 0.8332 0.0868 0.2929 0.076 Uiso calc R 1 1
C C21 0.7780(3) -0.4032(2) 0.03771(16) 0.0545(6) Uani d . 1 1
C C22 0.9744(3) -0.3217(3) 0.06867(19) 0.0696(7) Uani d . 1 1
H H22A 1.0136 -0.2658 0.0296 0.083 Uiso calc R 1 1
H H22B 1.0429 -0.3787 0.0648 0.083 Uiso calc R 1 1
C C23 1.0195(3) -0.2375(3) 0.1617(2) 0.0714(8) Uani d . 1 1
H H23A 1.0163 -0.2914 0.2025 0.086 Uiso calc R 1 1
H H23B 1.1414 -0.1731 0.1719 0.086 Uiso calc R 1 1
C C1A 1.0303(3) 0.94180(19) 0.48760(16) 0.0439(5) Uani d . 1 1
O O1A 0.9369(2) 0.84251(14) 0.51231(14) 0.0642(5) Uani d D 1 1
H H1A 0.976(4) 0.779(2) 0.503(2) 0.099(11) Uiso d D 1 1
O O2A 1.1549(3) 0.94871(19) 0.45082(18) 0.0999(8) Uani d . 1 1
C C1B 0.9590(3) 0.55404(18) 0.50263(14) 0.0388(5) Uani d . 1 1
O O1B 1.0421(2) 0.64998(13) 0.47545(12) 0.0586(5) Uani d . 1 1
O O2B 0.8173(2) 0.53727(14) 0.53253(11) 0.0550(4) Uani d . 1 1

loop_
_atom_site_aniso_label
_atom_site_aniso_U_11
_atom_site_aniso_U_22
_atom_site_aniso_U_33
_atom_site_aniso_U_12
_atom_site_aniso_U_13
_atom_site_aniso_U_23
Cl1 0.0512(4) 0.0691(4) 0.0832(5) 0.0232(3) 0.0261(3) 0.0152(3)
Cl2 0.1043(6) 0.0955(6) 0.0942(6) 0.0634(5) 0.0522(5) 0.0135(4)
O1 0.0576(11) 0.0657(11) 0.0818(12) 0.0354(9) 0.0097(9) -0.0075(9)
O2 0.0550(10) 0.0633(10) 0.0602(10) 0.0296(9) 0.0138(8) -0.0084(8)
N1 0.0358(9) 0.0322(9) 0.0416(9) 0.0179(8) 0.0122(7) 0.0128(7)
N2 0.0422(10) 0.0434(10) 0.0400(9) 0.0248(8) 0.0048(8) 0.0063(7)
N3 0.0419(11) 0.0493(11) 0.0594(12) 0.0212(10) 0.0059(10) 0.0008(9)
C1 0.0396(11) 0.0466(12) 0.0424(11) 0.0262(10) 0.0057(9) 0.0089(9)
C2 0.0436(12) 0.0423(11) 0.0446(11) 0.0262(10) 0.0096(9) 0.0096(9)
C3 0.0498(13) 0.0559(14) 0.0471(12) 0.0329(11) 0.0016(10) 0.0086(10)
C4 0.0556(13) 0.0524(13) 0.0472(12) 0.0353(11) 0.0099(10) 0.0162(10)
C5 0.0482(13) 0.0449(12) 0.0422(11) 0.0234(11) 0.0091(10) 0.0099(9)
C6 0.0521(13) 0.0490(13) 0.0484(12) 0.0236(11) 0.0133(10) 0.0149(10)
C7 0.0760(18) 0.0610(15) 0.0486(13) 0.0404(14) 0.0243(13) 0.0130(12)
C8 0.092(2) 0.0558(16) 0.0534(15) 0.0339(16) 0.0063(15) -0.0082(12)
C9 0.0643(18) 0.0616(17) 0.0717(18) 0.0186(14) -0.0011(14) -0.0088(13)
C10 0.0527(15) 0.0593(15) 0.0577(15) 0.0241(12) 0.0035(12) -0.0012(11)
C11 0.0404(11) 0.0310(10) 0.0507(12) 0.0155(9) 0.0151(9) 0.0113(9)
C12 0.0519(13) 0.0368(11) 0.0470(12) 0.0198(10) 0.0138(10) 0.0096(9)
C13 0.0605(15) 0.0380(12) 0.0556(14) 0.0187(11) 0.0217(12) 0.0100(10)
C14 0.0646(16) 0.0531(14) 0.0513(14) 0.0269(12) 0.0189(12) 0.0100(11)
C15 0.0442(13) 0.0518(13) 0.0489(13) 0.0145(11) 0.0135(10) 0.0038(10)
C16 0.0410(12) 0.0523(13) 0.0453(12) 0.0172(10) 0.0107(10) 0.0044(10)
C17 0.0478(13) 0.0458(12) 0.0409(12) 0.0177(11) 0.0064(10) 0.0058(9)
C18 0.0421(13) 0.0564(14) 0.0598(14) 0.0154(11) 0.0073(11) 0.0100(11)
C19 0.0422(14) 0.0678(17) 0.0682(17) 0.0075(13) -0.0001(12) -0.0023(13)
C20 0.0578(16) 0.0569(15) 0.0650(16) 0.0162(13) 0.0170(13) -0.0027(12)
C21 0.0509(14) 0.0568(15) 0.0621(15) 0.0294(12) 0.0118(12) 0.0109(12)
C22 0.0489(15) 0.0772(18) 0.091(2) 0.0356(14) 0.0186(14) 0.0141(15)
C23 0.0435(14) 0.0716(17) 0.098(2) 0.0260(13) 0.0051(14) 0.0135(16)
C1A 0.0302(10) 0.0331(11) 0.0743(15) 0.0154(9) 0.0122(10) 0.0186(10)
O1A 0.0530(10) 0.0318(8) 0.1244(16) 0.0217(8) 0.0391(10) 0.0339(9)
O2A 0.0898(14) 0.0666(12) 0.200(3) 0.0566(11) 0.0992(16) 0.0747(14)
C1B 0.0319(10) 0.0292(10) 0.0599(13) 0.0146(9) 0.0116(10) 0.0137(9)
O1B 0.0490(9) 0.0370(8) 0.1116(14) 0.0253(7) 0.0367(9) 0.0386(9)
O2B 0.0483(9) 0.0413(8) 0.0963(13) 0.0279(7) 0.0361(9) 0.0322(8)

loop_
_atom_type_symbol
_atom_type_description
_atom_type_scat_dispersion_real
_atom_type_scat_dispersion_imag
_atom_type_scat_source
C C 0.0033 0.0016 'International Tables Vol C Tables 4.2.6.8 and 6.1.1.4'
H H 0.0000 0.0000 'International Tables Vol C Tables 4.2.6.8 and 6.1.1.4'
N N 0.0061 0.0033 'International Tables Vol C Tables 4.2.6.8 and 6.1.1.4'
O O 0.0106 0.0060 'International Tables Vol C Tables 4.2.6.8 and 6.1.1.4'
Cl Cl 0.1484 0.1585 'International Tables Vol C Tables 4.2.6.8 and 6.1.1.4'

loop_
_geom_angle_atom_site_label_1
_geom_angle_atom_site_label_2
_geom_angle_atom_site_label_3
_geom_angle_site_symmetry_3
_geom_angle
C15 O2 C14 . 118.99(18)
C4 N1 C11 . 112.11(14)
C4 N1 C1 . 109.18(15)
C11 N1 C1 . 112.60(15)
C4 N1 H1N . 108.5(15)
C11 N1 H1N . 110.5(16)
C1 N1 H1N . 103.5(16)
C5 N2 C3 . 115.85(16)
C5 N2 C2 . 112.34(15)
C3 N2 C2 . 109.44(15)
C21 N3 C17 . 124.7(2)
C21 N3 H3N . 121(2)
C17 N3 H3N . 114(2)
N1 C1 C2 . 110.49(16)
N1 C1 H1B . 109.6
C2 C1 H1B . 109.6
N1 C1 H1C . 109.6
C2 C1 H1C . 109.6
H1B C1 H1C . 108.1
N2 C2 C1 . 110.14(15)
N2 C2 H2A . 109.6
C1 C2 H2A . 109.6
N2 C2 H2B . 109.6
C1 C2 H2B . 109.6
H2A C2 H2B . 108.1
N2 C3 C4 . 109.74(17)
N2 C3 H3A . 109.7
C4 C3 H3A . 109.7
N2 C3 H3B . 109.7
C4 C3 H3B . 109.7
H3A C3 H3B . 108.2
N1 C4 C3 . 110.95(16)
N1 C4 H4A . 109.4
C3 C4 H4A . 109.4
N1 C4 H4B . 109.4
C3 C4 H4B . 109.4
H4A C4 H4B . 108.0
C10 C5 C6 . 116.9(2)
C10 C5 N2 . 123.28(19)
C6 C5 N2 . 119.78(19)
C7 C6 C5 . 120.7(2)
C7 C6 Cl1 . 119.64(19)
C5 C6 Cl1 . 119.63(17)
C8 C7 C6 . 121.2(2)
C8 C7 Cl2 . 118.48(19)
C6 C7 Cl2 . 120.3(2)
C7 C8 C9 . 118.6(2)
C7 C8 H8 . 120.7
C9 C8 H8 . 120.7
C10 C9 C8 . 121.0(3)
C10 C9 H9 . 119.5
C8 C9 H9 . 119.5
C9 C10 C5 . 121.5(2)
C9 C10 H10 . 119.3
C5 C10 H10 . 119.3
N1 C11 C12 . 112.24(14)
N1 C11 H11A . 109.2
C12 C11 H11A . 109.2
N1 C11 H11B . 109.2
C12 C11 H11B . 109.2
H11A C11 H11B . 107.9
C11 C12 C13 . 111.76(16)
C11 C12 H12A . 109.3
C13 C12 H12A . 109.3
C11 C12 H12B . 109.3
C13 C12 H12B . 109.3
H12A C12 H12B . 107.9
C14 C13 C12 . 110.97(17)
C14 C13 H13A . 109.4
C12 C13 H13A . 109.4
C14 C13 H13B . 109.4
C12 C13 H13B . 109.4
H13A C13 H13B . 108.0
O2 C14 C13 . 112.98(18)
O2 C14 H14A . 109.0
C13 C14 H14A . 109.0
O2 C14 H14B . 109.0
C13 C14 H14B . 109.0
H14A C14 H14B . 107.8
C20 C15 C16 . 120.3(2)
C20 C15 O2 . 125.5(2)
C16 C15 O2 . 114.16(19)
C15 C16 C17 . 120.3(2)
C15 C16 H16 . 119.8
C17 C16 H16 . 119.8
C16 C17 C18 . 121.0(2)
C16 C17 N3 . 119.0(2)
C18 C17 N3 . 120.0(2)
C19 C18 C17 . 117.8(2)
C19 C18 C23 . 124.0(2)
C17 C18 C23 . 118.1(2)
C18 C19 C20 . 121.5(2)
C18 C19 H19 . 119.2
C20 C19 H19 . 119.2
C15 C20 C19 . 119.0(2)
C15 C20 H20 . 120.5
C19 C20 H20 . 120.5
O1 C21 N3 . 120.7(2)
O1 C21 C22 . 123.3(2)
N3 C21 C22 . 115.9(2)
C21 C22 C23 . 114.5(2)
C21 C22 H22A . 108.6
C23 C22 H22A . 108.6
C21 C22 H22B . 108.6
C23 C22 H22B . 108.6
H22A C22 H22B . 107.6
C18 C23 C22 . 111.5(2)
C18 C23 H23A . 109.3
C22 C23 H23A . 109.3
C18 C23 H23B . 109.3
C22 C23 H23B . 109.3
H23A C23 H23B . 108.0
O2A C1A O1A . 125.28(19)
O2A C1A C1A 2_776 121.3(2)
O1A C1A C1A 2_776 113.4(2)
C1A O1A H1A . 114(2)
O2B C1B O1B . 125.62(17)
O2B C1B C1B 2_766 117.6(2)
O1B C1B C1B 2_766 116.7(2)

loop_
_geom_bond_atom_site_label_1
_geom_bond_atom_site_label_2
_geom_bond_site_symmetry_2
_geom_bond_distance
Cl1 C6 . 1.730(2)
Cl2 C7 . 1.731(3)
O1 C21 . 1.231(3)
O2 C15 . 1.388(3)
O2 C14 . 1.428(3)
N1 C4 . 1.489(3)
N1 C11 . 1.493(2)
N1 C1 . 1.493(2)
N1 H1N . 0.848(9)
N2 C5 . 1.414(3)
N2 C3 . 1.464(2)
N2 C2 . 1.467(2)
N3 C21 . 1.354(3)
N3 C17 . 1.405(3)
N3 H3N . 0.862(10)
C1 C2 . 1.504(3)
C1 H1B . 0.9700
C1 H1C . 0.9700
C2 H2A . 0.9700
C2 H2B . 0.9700
C3 C4 . 1.518(3)
C3 H3A . 0.9700
C3 H3B . 0.9700
C4 H4A . 0.9700
C4 H4B . 0.9700
C5 C10 . 1.395(3)
C5 C6 . 1.404(3)
C6 C7 . 1.381(3)
C7 C8 . 1.369(4)
C8 C9 . 1.381(4)
C8 H8 . 0.9300
C9 C10 . 1.370(3)
C9 H9 . 0.9300
C10 H10 . 0.9300
C11 C12 . 1.504(3)
C11 H11A . 0.9700
C11 H11B . 0.9700
C12 C13 . 1.522(3)
C12 H12A . 0.9700
C12 H12B . 0.9700
C13 C14 . 1.500(3)
C13 H13A . 0.9700
C13 H13B . 0.9700
C14 H14A . 0.9700
C14 H14B . 0.9700
C15 C20 . 1.372(3)
C15 C16 . 1.379(3)
C16 C17 . 1.383(3)
C16 H16 . 0.9300
C17 C18 . 1.388(3)
C18 C19 . 1.388(3)
C18 C23 . 1.503(3)
C19 C20 . 1.402(4)
C19 H19 . 0.9300
C20 H20 . 0.9300
C21 C22 . 1.493(3)
C22 C23 . 1.516(4)
C22 H22A . 0.9700
C22 H22B . 0.9700
C23 H23A . 0.9700
C23 H23B . 0.9700
C1A O2A . 1.186(3)
C1A O1A . 1.277(2)
C1A C1A 2_776 1.536(4)
O1A H1A . 0.858(10)
C1B O2B . 1.235(2)
C1B O1B . 1.246(2)
C1B C1B 2_766 1.557(4)

loop_
_geom_hbond_atom_site_label_D
_geom_hbond_atom_site_label_H
_geom_hbond_atom_site_label_A
_geom_hbond_site_symmetry_A
_geom_hbond_distance_DH
_geom_hbond_distance_HA
_geom_hbond_distance_DA
_geom_hbond_angle_DHA
C2 H2B Cl1 . 0.97 2.62 3.224(2) 120.3
O1A H1A O1B . 0.858(10) 1.705(11) 2.561(2) 174(3)
N3 H3N O1 2_645 0.862(10) 2.009(11) 2.866(3) 173(3)
N1 H1N O2B . 0.848(9) 1.903(11) 2.730(2) 164(2)
C1 H1C O2B 2_666 0.97 2.49 3.272(2) 137.2
C2 H2A O2B . 0.97 2.48 3.197(3) 130.8
C11 H11B O2A 2_766 0.97 2.41 3.368(3) 171.2
C13 H13B O2A 1_445 0.97 2.43 3.262(3) 143.0
